data_7158364
loop_
_publ_author_name
'Xu, Zan-Xin'
'Li, Bin'
'Tian, Ying'
'Li, Min'
'Dong, Jun-Xing'
'Zhang, Guang-Jie'

_publ_section_title
;
 Pentacyclic spermidine alkaloids with radioprotective and
 anti-inflammatory activities from <i>Orychophragmus violaceus</i>.
;
_journal_issue 45
_journal_name_full 'Organic &amp; biomolecular chemistry'
_journal_page_first 9844
_journal_page_last 9848
_journal_paper_doi 10.1039/d1ob01973b
_journal_volume 19
_journal_year 2021
_chemical_formula_moiety 'C25 H34 N3 O4, C H4 O, Cl'
_chemical_formula_sum 'C26 H38 Cl N3 O5'
_chemical_formula_weight 508.04
_space_group_crystal_system monoclinic
_space_group_IT_number 15
_space_group_name_Hall '-C 2yc'
_space_group_name_H-M_alt 'C 1 2/c 1'
_atom_sites_solution_hydrogens geom
_audit_creation_date 2020-06-30
_audit_creation_method
;
Olex2 1.2
(compiled 2018.05.29 svn.r3508 for OlexSys, GUI svn.r5506)
;
_audit_update_record
;
2020-12-21 deposited with the CCDC.	2021-10-29 downloaded from the CCDC.
;
_cell_angle_alpha 90
_cell_angle_beta 99.650(4)
_cell_angle_gamma 90
_cell_formula_units_Z 8
_cell_length_a 17.4753(17)
_cell_length_b 11.4632(11)
_cell_length_c 26.206(2)
_cell_measurement_reflns_used 9837
_cell_measurement_temperature 190(2)
_cell_measurement_theta_max 53.88
_cell_measurement_theta_min 2.98
_cell_volume 5175.4(8)
_computing_cell_refinement 'SAINT v8.37A (Bruker, 2015)'
_computing_data_reduction 'SAINT v8.37A (Bruker, 2015)'
_computing_molecular_graphics 'Olex2 (Dolomanov et al., 2009)'
_computing_publication_material 'Olex2 (Dolomanov et al., 2009)'
_computing_structure_refinement 'XL (Sheldrick, 2008)'
_computing_structure_solution 'SHELXT 2014/5 (Sheldrick, 2014)'
_diffrn_ambient_temperature 189.99
_diffrn_measured_fraction_theta_full 0.999
_diffrn_measured_fraction_theta_max 0.984
_diffrn_measurement_device_type 'Bruker APEX-II CCD'
_diffrn_measurement_method '\f and \w scans'
_diffrn_radiation_type GaK\a
_diffrn_radiation_wavelength 1.34139
_diffrn_reflns_av_R_equivalents 0.0606
_diffrn_reflns_av_unetI/netI 0.0315
_diffrn_reflns_Laue_measured_fraction_full 0.999
_diffrn_reflns_Laue_measured_fraction_max 0.984
_diffrn_reflns_limit_h_max 21
_diffrn_reflns_limit_h_min -20
_diffrn_reflns_limit_k_max 13
_diffrn_reflns_limit_k_min -13
_diffrn_reflns_limit_l_max 31
_diffrn_reflns_limit_l_min -28
_diffrn_reflns_number 33846
_diffrn_reflns_point_group_measured_fraction_full 0.999
_diffrn_reflns_point_group_measured_fraction_max 0.984
_diffrn_reflns_theta_full 53.594
_diffrn_reflns_theta_max 54.370
_diffrn_reflns_theta_min 2.976
_diffrn_standards_number 0
_exptl_absorpt_coefficient_mu 1.069
_exptl_absorpt_correction_T_max 0.3012
_exptl_absorpt_correction_T_min 0.1954
_exptl_absorpt_correction_type none
_exptl_absorpt_process_details
;
SADABS-2016/2 (Bruker,2016/2) was used for absorption correction.
wR2(int) was 0.1241 before and 0.0746 after correction.
The Ratio of minimum to maximum transmission is 0.6487.
The \l/2 correction factor is Not present.
;
_exptl_crystal_colour colorless
_exptl_crystal_density_diffrn 1.304
_exptl_crystal_description block
_exptl_crystal_F_000 2176
_exptl_crystal_size_max 0.12
_exptl_crystal_size_mid 0.11
_exptl_crystal_size_min 0.08
_refine_diff_density_max 0.280
_refine_diff_density_min -0.286
_refine_diff_density_rms 0.039
_refine_ls_extinction_method none
_refine_ls_goodness_of_fit_ref 1.029
_refine_ls_hydrogen_treatment constr
_refine_ls_matrix_type full
_refine_ls_number_parameters 318
_refine_ls_number_reflns 4750
_refine_ls_number_restraints 0
_refine_ls_restrained_S_all 1.029
_refine_ls_R_factor_all 0.0451
_refine_ls_R_factor_gt 0.0360
_refine_ls_shift/su_max 0.001
_refine_ls_shift/su_mean 0.000
_refine_ls_structure_factor_coef Fsqd
_refine_ls_weighting_details 'w=1/[\s^2^(Fo^2^)+(0.0365P)^2^+4.5638P] where P=(Fo^2^+2Fc^2^)/3'
_refine_ls_weighting_scheme calc
_refine_ls_wR_factor_gt 0.0879
_refine_ls_wR_factor_ref 0.0951
_reflns_Friedel_coverage 0.000
_reflns_number_gt 4000
_reflns_number_total 4750
_reflns_threshold_expression 'I > 2\s(I)'
_cod_data_source_file d1ob01973b2.cif
_cod_data_source_block 20200627li_znz8277_0m_a
_cod_depositor_comments 'Adding full bibliography for 7158364.cif.'
_cod_original_cell_volume 5175.3(9)
_cod_database_code 7158364
_shelx_shelxl_version_number 2016/6
_shelx_space_group_comment
;
The symmetry employed for this shelxl refinement is uniquely defined
by the following loop, which should always be used as a source of
symmetry information in preference to the above space-group names.
They are only intended as comments.
;
_shelx_estimated_absorpt_t_max 0.919
_shelx_estimated_absorpt_t_min 0.882
_olex2_refinement_description
;
1. Fixed Uiso
 At 1.2 times of:
  All C(H) groups, All C(H,H) groups, All N(H) groups, All N(H,H) groups
 At 1.5 times of:
  All C(H,H,H) groups, All O(H) groups
2.a Ternary CH refined with riding coordinates:
 C12(H12), C15(H15)
2.b Secondary CH2 refined with riding coordinates:
 C1(H1A,H1B), C2(H2A,H2B), C3(H3A,H3B), C4(H4A,H4B), C5(H5A,H5B), C6(H6A,H6B),
 C7(H7A,H7B), C9(H9A,H9B), C10(H10A,H10B), C13(H13A,H13B), C14(H14A,H14B),
 C22(H22A,H22B), C23(H23A,H23B), N2(H2C,H2D)
2.c Aromatic/amide H refined with riding coordinates:
 C18(H18), C20(H20), C21(H21), N1(H1)
2.d Idealised Me refined as rotating group:
 C26(H26A,H26B,H26C)
2.e Idealised tetrahedral OH refined as rotating group:
 O5(H5)
;
_olex2_submission_special_instructions 'No special instructions were received'

loop_
_space_group_symop_operation_xyz
'x, y, z'
'-x, y, -z+1/2'
'x+1/2, y+1/2, z'
'-x+1/2, y+1/2, -z+1/2'
'-x, -y, -z'
'x, -y, z-1/2'
'-x+1/2, -y+1/2, -z'
'x+1/2, -y+1/2, z-1/2'

loop_
_atom_site_label
_atom_site_type_symbol
_atom_site_fract_x
_atom_site_fract_y
_atom_site_fract_z
_atom_site_U_iso_or_equiv
_atom_site_adp_type
_atom_site_occupancy
_atom_site_site_symmetry_order
_atom_site_calc_flag
_atom_site_refinement_flags_posn
_atom_site_refinement_flags_adp
_atom_site_refinement_flags_occupancy
_atom_site_disorder_assembly
_atom_site_disorder_group
C1 C 0.61530(10) 0.50920(17) 0.50432(7) 0.0421(4) Uani 1 1 d . . . . .
H1A H 0.573536 0.506819 0.473722 0.051 Uiso 1 1 calc R . . . .
H1B H 0.629297 0.427533 0.514022 0.051 Uiso 1 1 calc R . . . .
C2 C 0.68599(11) 0.56834(17) 0.48855(7) 0.0444(4) Uani 1 1 d . . . . .
H2A H 0.699143 0.527203 0.457950 0.053 Uiso 1 1 calc R . . . .
H2B H 0.671711 0.649392 0.477894 0.053 Uiso 1 1 calc R . . . .
C3 C 0.75783(10) 0.57187(15) 0.53002(7) 0.0402(4) Uani 1 1 d . . . . .
H3A H 0.801793 0.604077 0.515095 0.048 Uiso 1 1 calc R . . . .
H3B H 0.748354 0.624239 0.558343 0.048 Uiso 1 1 calc R . . . .
C4 C 0.85492(10) 0.44952(16) 0.58650(7) 0.0383(4) Uani 1 1 d . . . . .
H4A H 0.855500 0.508339 0.614224 0.046 Uiso 1 1 calc R . . . .
H4B H 0.896619 0.469611 0.566697 0.046 Uiso 1 1 calc R . . . .
C5 C 0.87071(10) 0.33000(15) 0.61064(7) 0.0362(4) Uani 1 1 d . . . . .
H5A H 0.865841 0.270799 0.582774 0.043 Uiso 1 1 calc R . . . .
H5B H 0.924767 0.327598 0.629448 0.043 Uiso 1 1 calc R . . . .
C6 C 0.81609(10) 0.29855(14) 0.64776(6) 0.0330(4) Uani 1 1 d . . . . .
H6A H 0.762222 0.296209 0.628622 0.040 Uiso 1 1 calc R . . . .
H6B H 0.818772 0.359712 0.674667 0.040 Uiso 1 1 calc R . . . .
C7 C 0.83592(9) 0.18160(14) 0.67355(6) 0.0326(3) Uani 1 1 d . . . . .
H7A H 0.841985 0.122959 0.646778 0.039 Uiso 1 1 calc R . . . .
H7B H 0.886120 0.187922 0.697334 0.039 Uiso 1 1 calc R . . . .
C8 C 0.77815(9) 0.18408(14) 0.75112(6) 0.0319(3) Uani 1 1 d . . . . .
C9 C 0.71483(10) 0.14790(15) 0.78051(6) 0.0358(4) Uani 1 1 d . . . . .
H9A H 0.683708 0.217674 0.785811 0.043 Uiso 1 1 calc R . . . .
H9B H 0.739281 0.119455 0.815084 0.043 Uiso 1 1 calc R . . . .
C10 C 0.66049(10) 0.05428(15) 0.75473(6) 0.0350(4) Uani 1 1 d . . . . .
H10A H 0.613198 0.052117 0.770878 0.042 Uiso 1 1 calc R . . . .
H10B H 0.686234 -0.022733 0.760049 0.042 Uiso 1 1 calc R . . . .
C11 C 0.63765(9) 0.07781(13) 0.69646(6) 0.0303(3) Uani 1 1 d . . . . .
C12 C 0.71103(9) 0.07797(13) 0.67160(6) 0.0291(3) Uani 1 1 d . . . . .
H12 H 0.698017 0.119093 0.637595 0.035 Uiso 1 1 calc R . . . .
C13 C 0.73551(10) -0.04698(14) 0.66038(7) 0.0348(4) Uani 1 1 d . . . . .
H13A H 0.785358 -0.044784 0.647192 0.042 Uiso 1 1 calc R . . . .
H13B H 0.743445 -0.092721 0.692889 0.042 Uiso 1 1 calc R . . . .
C14 C 0.59385(10) -0.05746(15) 0.61825(7) 0.0383(4) Uani 1 1 d . . . . .
H14A H 0.555651 -0.118540 0.604899 0.046 Uiso 1 1 calc R . . . .
H14B H 0.586603 0.008844 0.593703 0.046 Uiso 1 1 calc R . . . .
C15 C 0.57885(9) -0.01648(14) 0.67103(7) 0.0344(4) Uani 1 1 d . . . . .
H15 H 0.580690 -0.085125 0.694747 0.041 Uiso 1 1 calc R . . . .
C16 C 0.51245(9) 0.15565(14) 0.66882(6) 0.0340(4) Uani 1 1 d . . . . .
C17 C 0.58894(9) 0.18772(14) 0.68554(6) 0.0299(3) Uani 1 1 d . . . . .
C18 C 0.60774(9) 0.30509(14) 0.69013(6) 0.0312(3) Uani 1 1 d . . . . .
H18 H 0.660262 0.327996 0.700659 0.037 Uiso 1 1 calc R . . . .
C19 C 0.54997(9) 0.38986(14) 0.67935(6) 0.0328(4) Uani 1 1 d . . . . .
C20 C 0.47345(10) 0.35372(16) 0.66360(7) 0.0396(4) Uani 1 1 d . . . . .
H20 H 0.433700 0.410915 0.656805 0.047 Uiso 1 1 calc R . . . .
C21 C 0.45353(10) 0.23606(16) 0.65754(7) 0.0396(4) Uani 1 1 d . . . . .
H21 H 0.401384 0.212386 0.646074 0.048 Uiso 1 1 calc R . . . .
C22 C 0.57096(10) 0.51770(14) 0.68540(7) 0.0366(4) Uani 1 1 d . . . . .
H22A H 0.625446 0.523905 0.703192 0.044 Uiso 1 1 calc R . . . .
H22B H 0.537806 0.554183 0.708103 0.044 Uiso 1 1 calc R . . . .
C23 C 0.56241(10) 0.58747(15) 0.63495(7) 0.0388(4) Uani 1 1 d . . . . .
H23A H 0.506930 0.589766 0.618963 0.047 Uiso 1 1 calc R . . . .
H23B H 0.579619 0.668693 0.642950 0.047 Uiso 1 1 calc R . . . .
C24 C 0.67488(10) -0.10564(15) 0.62113(7) 0.0379(4) Uani 1 1 d . . . . .
C25 C 0.60877(9) 0.53668(14) 0.59668(7) 0.0342(4) Uani 1 1 d . . . . .
N1 N 0.58433(8) 0.56329(13) 0.54685(5) 0.0384(3) Uani 1 1 d . . . . .
H1 H 0.547663 0.616196 0.539424 0.046 Uiso 1 1 calc R . . . .
N2 N 0.77875(8) 0.45350(12) 0.55145(5) 0.0328(3) Uani 1 1 d . . . . .
H2C H 0.741196 0.428760 0.569139 0.039 Uiso 1 1 calc R . . . .
H2D H 0.779872 0.403130 0.524746 0.039 Uiso 1 1 calc R . . . .
N3 N 0.77603(7) 0.14180(11) 0.70274(5) 0.0298(3) Uani 1 1 d . . . . .
O1 O 0.66575(7) 0.47373(11) 0.61123(5) 0.0401(3) Uani 1 1 d . . . . .
O2 O 0.83024(7) 0.25078(10) 0.77116(4) 0.0386(3) Uani 1 1 d . . . . .
O3 O 0.69031(8) -0.18410(12) 0.59367(6) 0.0537(4) Uani 1 1 d . . . . .
O4 O 0.50201(7) 0.03656(10) 0.66496(5) 0.0392(3) Uani 1 1 d . . . . .
C26 C 0.53043(13) 0.8236(2) 0.48594(9) 0.0639(6) Uani 1 1 d . . . . .
H26A H 0.523055 0.792308 0.450650 0.096 Uiso 1 1 calc GR . . . .
H26B H 0.585230 0.816949 0.501672 0.096 Uiso 1 1 calc GR . . . .
H26C H 0.514851 0.905763 0.484906 0.096 Uiso 1 1 calc GR . . . .
O5 O 0.48504(8) 0.76034(13) 0.51531(6) 0.0553(4) Uani 1 1 d . . . . .
H5 H 0.438055 0.766186 0.501880 0.083 Uiso 1 1 calc GR . . . .
Cl1 Cl 0.32224(3) 0.82148(4) 0.45904(2) 0.04235(13) Uani 1 1 d . . . . .

loop_
_atom_site_aniso_label
_atom_site_aniso_U_11
_atom_site_aniso_U_22
_atom_site_aniso_U_33
_atom_site_aniso_U_23
_atom_site_aniso_U_13
_atom_site_aniso_U_12
C1 0.0396(10) 0.0477(11) 0.0380(9) -0.0006(8) 0.0031(7) -0.0018(8)
C2 0.0440(10) 0.0474(11) 0.0433(10) 0.0117(8) 0.0115(8) 0.0051(8)
C3 0.0386(9) 0.0340(9) 0.0503(10) 0.0077(8) 0.0137(8) -0.0008(7)
C4 0.0318(9) 0.0418(10) 0.0409(9) 0.0042(7) 0.0054(7) -0.0079(7)
C5 0.0299(8) 0.0404(9) 0.0390(9) 0.0046(7) 0.0078(7) -0.0019(7)
C6 0.0358(9) 0.0326(9) 0.0322(8) -0.0015(7) 0.0100(7) -0.0018(7)
C7 0.0300(8) 0.0339(9) 0.0346(8) 0.0007(7) 0.0078(7) -0.0017(7)
C8 0.0355(8) 0.0281(8) 0.0311(8) 0.0034(6) 0.0031(7) 0.0042(7)
C9 0.0402(9) 0.0395(9) 0.0283(8) 0.0017(7) 0.0074(7) 0.0026(7)
C10 0.0401(9) 0.0335(9) 0.0337(8) 0.0046(7) 0.0124(7) 0.0014(7)
C11 0.0329(8) 0.0257(8) 0.0332(8) 0.0010(6) 0.0087(6) -0.0010(6)
C12 0.0304(8) 0.0279(8) 0.0292(8) 0.0014(6) 0.0056(6) -0.0015(6)
C13 0.0344(9) 0.0297(8) 0.0414(9) 0.0003(7) 0.0097(7) 0.0015(7)
C14 0.0400(9) 0.0322(9) 0.0426(9) -0.0056(7) 0.0064(8) -0.0064(7)
C15 0.0332(8) 0.0290(8) 0.0424(9) 0.0019(7) 0.0103(7) -0.0020(7)
C16 0.0339(8) 0.0301(9) 0.0399(9) -0.0010(7) 0.0117(7) -0.0032(7)
C17 0.0306(8) 0.0311(8) 0.0295(8) 0.0012(6) 0.0099(6) 0.0002(6)
C18 0.0317(8) 0.0323(8) 0.0310(8) 0.0000(6) 0.0089(6) -0.0015(7)
C19 0.0351(8) 0.0314(8) 0.0341(8) -0.0006(7) 0.0125(7) 0.0009(7)
C20 0.0340(9) 0.0365(9) 0.0499(10) 0.0007(8) 0.0121(8) 0.0055(7)
C21 0.0279(8) 0.0395(10) 0.0521(10) -0.0026(8) 0.0087(7) -0.0010(7)
C22 0.0389(9) 0.0311(9) 0.0413(9) -0.0024(7) 0.0113(7) 0.0027(7)
C23 0.0375(9) 0.0314(9) 0.0487(10) 0.0025(8) 0.0111(8) 0.0040(7)
C24 0.0437(10) 0.0288(9) 0.0438(9) -0.0022(7) 0.0149(8) -0.0040(7)
C25 0.0321(8) 0.0279(8) 0.0434(9) 0.0042(7) 0.0087(7) -0.0019(7)
N1 0.0333(7) 0.0385(8) 0.0433(8) 0.0059(6) 0.0059(6) 0.0029(6)
N2 0.0334(7) 0.0317(7) 0.0346(7) 0.0012(6) 0.0093(6) -0.0023(6)
N3 0.0294(7) 0.0304(7) 0.0299(7) 0.0010(5) 0.0062(5) -0.0012(5)
O1 0.0384(7) 0.0411(7) 0.0430(7) 0.0085(5) 0.0133(5) 0.0101(5)
O2 0.0415(7) 0.0353(6) 0.0372(6) -0.0030(5) 0.0015(5) -0.0021(5)
O3 0.0537(8) 0.0432(8) 0.0671(9) -0.0218(7) 0.0184(7) -0.0034(6)
O4 0.0314(6) 0.0303(6) 0.0575(7) -0.0029(5) 0.0118(5) -0.0035(5)
C26 0.0535(13) 0.0696(15) 0.0725(15) 0.0227(12) 0.0224(11) 0.0054(11)
O5 0.0388(7) 0.0610(9) 0.0664(9) 0.0235(7) 0.0097(6) 0.0038(7)
Cl1 0.0444(2) 0.0501(3) 0.0329(2) -0.00087(18) 0.00744(17) 0.00145(19)

loop_
_atom_type_symbol
_atom_type_description
_atom_type_scat_dispersion_real
_atom_type_scat_dispersion_imag
_atom_type_scat_source
C C 0.0148 0.0070 'International Tables Vol C Tables 4.2.6.8 and 6.1.1.4'
H H 0.0000 0.0000 'International Tables Vol C Tables 4.2.6.8 and 6.1.1.4'
Cl Cl 0.3294 0.5404 'International Tables Vol C Tables 4.2.6.8 and 6.1.1.4'
N N 0.0253 0.0136 'International Tables Vol C Tables 4.2.6.8 and 6.1.1.4'
O O 0.0412 0.0250 'International Tables Vol C Tables 4.2.6.8 and 6.1.1.4'

loop_
_geom_angle_atom_site_label_1
_geom_angle_atom_site_label_2
_geom_angle_atom_site_label_3
_geom_angle
_geom_angle_site_symmetry_1
_geom_angle_site_symmetry_3
_geom_angle_publ_flag
H1A C1 H1B 107.4 . . ?
C2 C1 H1A 108.3 . . ?
C2 C1 H1B 108.3 . . ?
N1 C1 H1A 108.3 . . ?
N1 C1 H1B 108.3 . . ?
N1 C1 C2 116.08(16) . . ?
C1 C2 H2A 108.4 . . ?
C1 C2 H2B 108.4 . . ?
H2A C2 H2B 107.5 . . ?
C3 C2 C1 115.36(15) . . ?
C3 C2 H2A 108.4 . . ?
C3 C2 H2B 108.4 . . ?
C2 C3 H3A 109.3 . . ?
C2 C3 H3B 109.3 . . ?
H3A C3 H3B 108.0 . . ?
N2 C3 C2 111.53(15) . . ?
N2 C3 H3A 109.3 . . ?
N2 C3 H3B 109.3 . . ?
H4A C4 H4B 108.0 . . ?
C5 C4 H4A 109.3 . . ?
C5 C4 H4B 109.3 . . ?
N2 C4 H4A 109.3 . . ?
N2 C4 H4B 109.3 . . ?
N2 C4 C5 111.56(14) . . ?
C4 C5 H5A 109.0 . . ?
C4 C5 H5B 109.0 . . ?
H5A C5 H5B 107.8 . . ?
C6 C5 C4 113.13(14) . . ?
C6 C5 H5A 109.0 . . ?
C6 C5 H5B 109.0 . . ?
C5 C6 H6A 109.2 . . ?
C5 C6 H6B 109.2 . . ?
C5 C6 C7 112.03(14) . . ?
H6A C6 H6B 107.9 . . ?
C7 C6 H6A 109.2 . . ?
C7 C6 H6B 109.2 . . ?
C6 C7 H7A 109.2 . . ?
C6 C7 H7B 109.2 . . ?
H7A C7 H7B 107.9 . . ?
N3 C7 C6 112.18(13) . . ?
N3 C7 H7A 109.2 . . ?
N3 C7 H7B 109.2 . . ?
N3 C8 C9 118.24(14) . . ?
O2 C8 C9 120.26(15) . . ?
O2 C8 N3 121.50(15) . . ?
C8 C9 H9A 108.5 . . ?
C8 C9 H9B 108.5 . . ?
C8 C9 C10 115.19(14) . . ?
H9A C9 H9B 107.5 . . ?
C10 C9 H9A 108.5 . . ?
C10 C9 H9B 108.5 . . ?
C9 C10 H10A 109.4 . . ?
C9 C10 H10B 109.4 . . ?
C9 C10 C11 110.98(13) . . ?
H10A C10 H10B 108.0 . . ?
C11 C10 H10A 109.4 . . ?
C11 C10 H10B 109.4 . . ?
C10 C11 C15 110.22(13) . . ?
C12 C11 C10 109.04(13) . . ?
C12 C11 C15 110.92(13) . . ?
C17 C11 C10 112.12(13) . . ?
C17 C11 C12 113.63(13) . . ?
C17 C11 C15 100.70(12) . . ?
C11 C12 H12 107.3 . . ?
C11 C12 C13 111.07(13) . . ?
C13 C12 H12 107.3 . . ?
N3 C12 C11 112.75(12) . . ?
N3 C12 H12 107.3 . . ?
N3 C12 C13 110.76(13) . . ?
C12 C13 H13A 109.4 . . ?
C12 C13 H13B 109.4 . . ?
H13A C13 H13B 108.0 . . ?
C24 C13 C12 111.12(14) . . ?
C24 C13 H13A 109.4 . . ?
C24 C13 H13B 109.4 . . ?
H14A C14 H14B 107.9 . . ?
C15 C14 H14A 109.3 . . ?
C15 C14 H14B 109.3 . . ?
C24 C14 H14A 109.3 . . ?
C24 C14 H14B 109.3 . . ?
C24 C14 C15 111.70(14) . . ?
C11 C15 H15 109.2 . . ?
C14 C15 C11 113.55(13) . . ?
C14 C15 H15 109.2 . . ?
O4 C15 C11 106.61(12) . . ?
O4 C15 C14 108.96(13) . . ?
O4 C15 H15 109.2 . . ?
C21 C16 C17 122.53(16) . . ?
C21 C16 O4 124.21(15) . . ?
O4 C16 C17 113.26(14) . . ?
C16 C17 C11 108.65(14) . . ?
C16 C17 C18 119.18(15) . . ?
C18 C17 C11 132.16(15) . . ?
C17 C18 H18 119.8 . . ?
C17 C18 C19 120.37(15) . . ?
C19 C18 H18 119.8 . . ?
C18 C19 C22 119.93(15) . . ?
C20 C19 C18 118.57(15) . . ?
C20 C19 C22 121.50(15) . . ?
C19 C20 H20 119.0 . . ?
C19 C20 C21 121.96(16) . . ?
C21 C20 H20 119.0 . . ?
C16 C21 C20 117.35(16) . . ?
C16 C21 H21 121.3 . . ?
C20 C21 H21 121.3 . . ?
C19 C22 H22A 108.4 . . ?
C19 C22 H22B 108.4 . . ?
C19 C22 C23 115.39(14) . . ?
H22A C22 H22B 107.5 . . ?
C23 C22 H22A 108.4 . . ?
C23 C22 H22B 108.4 . . ?
C22 C23 H23A 109.0 . . ?
C22 C23 H23B 109.0 . . ?
H23A C23 H23B 107.8 . . ?
C25 C23 C22 112.78(14) . . ?
C25 C23 H23A 109.0 . . ?
C25 C23 H23B 109.0 . . ?
C13 C24 C14 114.67(14) . . ?
O3 C24 C13 122.46(16) . . ?
O3 C24 C14 122.86(16) . . ?
N1 C25 C23 116.20(15) . . ?
O1 C25 C23 120.98(15) . . ?
O1 C25 N1 122.82(16) . . ?
C1 N1 H1 118.3 . . ?
C25 N1 C1 123.39(15) . . ?
C25 N1 H1 118.3 . . ?
C3 N2 H2C 108.9 . . ?
C3 N2 H2D 108.9 . . ?
C4 N2 C3 113.49(13) . . ?
C4 N2 H2C 108.9 . . ?
C4 N2 H2D 108.9 . . ?
H2C N2 H2D 107.7 . . ?
C7 N3 C12 114.54(12) . . ?
C8 N3 C7 117.85(13) . . ?
C8 N3 C12 126.40(13) . . ?
C16 O4 C15 107.26(12) . . ?
H26A C26 H26B 109.5 . . ?
H26A C26 H26C 109.5 . . ?
H26B C26 H26C 109.5 . . ?
O5 C26 H26A 109.5 . . ?
O5 C26 H26B 109.5 . . ?
O5 C26 H26C 109.5 . . ?
C26 O5 H5 109.5 . . ?

loop_
_geom_bond_atom_site_label_1
_geom_bond_atom_site_label_2
_geom_bond_distance
_geom_bond_site_symmetry_2
_geom_bond_publ_flag
C1 H1A 0.9900 . ?
C1 H1B 0.9900 . ?
C1 C2 1.526(3) . ?
C1 N1 1.457(2) . ?
C2 H2A 0.9900 . ?
C2 H2B 0.9900 . ?
C2 C3 1.517(3) . ?
C3 H3A 0.9900 . ?
C3 H3B 0.9900 . ?
C3 N2 1.490(2) . ?
C4 H4A 0.9900 . ?
C4 H4B 0.9900 . ?
C4 C5 1.515(2) . ?
C4 N2 1.486(2) . ?
C5 H5A 0.9900 . ?
C5 H5B 0.9900 . ?
C5 C6 1.516(2) . ?
C6 H6A 0.9900 . ?
C6 H6B 0.9900 . ?
C6 C7 1.515(2) . ?
C7 H7A 0.9900 . ?
C7 H7B 0.9900 . ?
C7 N3 1.469(2) . ?
C8 C9 1.509(2) . ?
C8 N3 1.352(2) . ?
C8 O2 1.236(2) . ?
C9 H9A 0.9900 . ?
C9 H9B 0.9900 . ?
C9 C10 1.515(2) . ?
C10 H10A 0.9900 . ?
C10 H10B 0.9900 . ?
C10 C11 1.536(2) . ?
C11 C12 1.533(2) . ?
C11 C15 1.562(2) . ?
C11 C17 1.521(2) . ?
C12 H12 1.0000 . ?
C12 C13 1.537(2) . ?
C12 N3 1.477(2) . ?
C13 H13A 0.9900 . ?
C13 H13B 0.9900 . ?
C13 C24 1.506(2) . ?
C14 H14A 0.9900 . ?
C14 H14B 0.9900 . ?
C14 C15 1.524(2) . ?
C14 C24 1.510(2) . ?
C15 H15 1.0000 . ?
C15 O4 1.458(2) . ?
C16 C17 1.385(2) . ?
C16 C21 1.377(2) . ?
C16 O4 1.379(2) . ?
C17 C18 1.385(2) . ?
C18 H18 0.9500 . ?
C18 C19 1.396(2) . ?
C19 C20 1.395(2) . ?
C19 C22 1.513(2) . ?
C20 H20 0.9500 . ?
C20 C21 1.395(3) . ?
C21 H21 0.9500 . ?
C22 H22A 0.9900 . ?
C22 H22B 0.9900 . ?
C22 C23 1.531(2) . ?
C23 H23A 0.9900 . ?
C23 H23B 0.9900 . ?
C23 C25 1.508(2) . ?
C24 O3 1.210(2) . ?
C25 N1 1.339(2) . ?
C25 O1 1.237(2) . ?
N1 H1 0.8800 . ?
N2 H2C 0.9100 . ?
N2 H2D 0.9100 . ?
C26 H26A 0.9800 . ?
C26 H26B 0.9800 . ?
C26 H26C 0.9800 . ?
C26 O5 1.397(2) . ?
O5 H5 0.8400 . ?
